data_7110729
loop_
_publ_author_name
'Gillon, Amy L.'
'Guy Orpen, A.'
'Starbuck, Jonathan'
'Wang, Xi-Meng'
'Rodr\'iguez-Mart\'in, Yolanda'
'Ruiz-P\'erez, Catalina'

_publ_section_title
;
 Cation-controlled formation of [{MCl4}n]2n&#x2212; chains in
 [4,4&#x2032;-H2bipy][MCl4] (M = Mn, Cd): an alternative to the A2MCl4
 &lt;100&gt; layer perovskite structure&#x2020;
;
_journal_issue 22
_journal_name_full 'Chemical Communications'
_journal_page_first 2287
_journal_paper_doi 10.1039/a907681f
_journal_year 1999
_chemical_formula_sum 'C10 H10 Cd Cl4 N2'
_chemical_formula_weight 412.40
_chemical_name_systematic
; 
 ? 
;
_space_group_IT_number 15
_symmetry_cell_setting monoclinic
_symmetry_space_group_name_Hall '-C 2yc'
_symmetry_space_group_name_H-M 'C 1 2/c 1'
_atom_sites_solution_hydrogens geom
_atom_sites_solution_primary direct
_atom_sites_solution_secondary difmap
_audit_creation_method SHELXL-97
_cell_angle_alpha 90.00
_cell_angle_beta 114.984(3)
_cell_angle_gamma 90.00
_cell_formula_units_Z 4
_cell_length_a 15.612(3)
_cell_length_b 12.746(2)
_cell_length_c 7.0261(12)
_cell_measurement_reflns_used 106
_cell_measurement_temperature 173(2)
_cell_volume 1267.3(4)
_computing_cell_refinement 'SMART (Siemens, 1995b)'
_computing_data_collection 'SMART (Siemens, 1995b)'
_computing_data_reduction 'SMART (Siemens, 1995b)'
_computing_molecular_graphics 'SHELXTL (Siemens, 1995a)'
_computing_publication_material 'SHELXTL (Siemens, 1995a)'
_computing_structure_refinement 'SHELXL-97 (Sheldrick, 1997)'
_computing_structure_solution 'SHELXS-97 (Sheldrick, 1990)'
_diffrn_ambient_temperature 173(2)
_diffrn_measured_fraction_theta_full 0.997
_diffrn_measured_fraction_theta_max 0.997
_diffrn_measurement_device_type 'Siemens SMART CCD diffracrometer'
_diffrn_measurement_method '\w rotation with narrow frames'
_diffrn_radiation_monochromator graphite
_diffrn_radiation_source 'fine-focus sealed tube'
_diffrn_radiation_type MoK\a
_diffrn_radiation_wavelength 0.71073
_diffrn_reflns_av_R_equivalents 0.0509
_diffrn_reflns_av_sigmaI/netI 0.0432
_diffrn_reflns_limit_h_max 20
_diffrn_reflns_limit_h_min -20
_diffrn_reflns_limit_k_max 16
_diffrn_reflns_limit_k_min -16
_diffrn_reflns_limit_l_max 9
_diffrn_reflns_limit_l_min -9
_diffrn_reflns_number 6367
_diffrn_reflns_theta_full 27.45
_diffrn_reflns_theta_max 27.45
_diffrn_reflns_theta_min 2.15
_exptl_absorpt_coefficient_mu 2.542
_exptl_absorpt_correction_T_max 0.694163
_exptl_absorpt_correction_T_min 0.465552
_exptl_absorpt_correction_type 'SADABS (Sheldrick, 1997)'
_exptl_crystal_colour cream
_exptl_crystal_density_diffrn 2.162
_exptl_crystal_density_method 'not measured'
_exptl_crystal_description block
_exptl_crystal_F_000 800
_exptl_crystal_size_max 0.3
_exptl_crystal_size_mid 0.25
_exptl_crystal_size_min 0.2
_refine_diff_density_max 0.745
_refine_diff_density_min -0.987
_refine_diff_density_rms 0.118
_refine_ls_extinction_coef 0.0044(3)
_refine_ls_extinction_expression Fc^*^=kFc[1+0.001xFc^2^\l^3^/sin(2\q)]^-1/4^
_refine_ls_extinction_method SHELXL
_refine_ls_goodness_of_fit_ref 1.030
_refine_ls_hydrogen_treatment mixed
_refine_ls_matrix_type full
_refine_ls_number_parameters 79
_refine_ls_number_reflns 1448
_refine_ls_number_restraints 0
_refine_ls_restrained_S_all 1.030
_refine_ls_R_factor_all 0.0267
_refine_ls_R_factor_gt 0.0245
_refine_ls_shift/su_max 0.000
_refine_ls_shift/su_mean 0.000
_refine_ls_structure_factor_coef Fsqd
_refine_ls_weighting_details 'calc w=1/[\s^2^(Fo^2^)+(0.0215P)^2^+0.0000P] where P=(Fo^2^+2Fc^2^)/3'
_refine_ls_weighting_scheme calc
_refine_ls_wR_factor_gt 0.0584
_refine_ls_wR_factor_ref 0.0587
_reflns_number_gt 1259
_reflns_number_total 1448
_reflns_threshold_expression >2sigma(I)
_cod_data_source_file 907681fsup1.cif
_cod_data_source_block 3
_cod_depositor_comments
;
The following automatic conversions were performed:

'_symmetry_cell_setting' value 'Monoclinic' changed to 'monoclinic'
according to /home/saulius/struct/CIF-dictionaries/cif_core.dic
dictionary named 'cif_core.dic' version 2.4.2 from 2011-04-26.

Automatic conversion script
Id: cif_fix_values 1891 2012-01-12 08:04:46Z andrius 
;
_cod_original_sg_symbol_H-M C2/c
_cod_database_code 7110729

loop_
_symmetry_equiv_pos_as_xyz
'x, y, z'
'-x, y, -z+1/2'
'x+1/2, y+1/2, z'
'-x+1/2, y+1/2, -z+1/2'
'-x, -y, -z'
'x, -y, z-1/2'
'-x+1/2, -y+1/2, -z'
'x+1/2, -y+1/2, z-1/2'

loop_
_atom_site_label
_atom_site_type_symbol
_atom_site_fract_x
_atom_site_fract_y
_atom_site_fract_z
_atom_site_U_iso_or_equiv
_atom_site_adp_type
_atom_site_occupancy
_atom_site_symmetry_multiplicity
_atom_site_calc_flag
_atom_site_refinement_flags
Cd1 Cd 0.0000 0.41743(2) 0.2500 0.01501(12) Uani 1 2 d S
Cl1 Cl -0.11524(5) 0.27929(6) 0.00967(11) 0.01841(17) Uani 1 1 d .
Cl2 Cl 0.10370(5) 0.43840(5) 0.02646(11) 0.01587(17) Uani 1 1 d .
N1 N -0.27105(18) 0.4155(2) -0.3578(4) 0.0205(6) Uani 1 1 d .
H1A H -0.2124 0.4139 -0.2612 0.025 Uiso 1 1 calc R
C1 C -0.3066(2) 0.5071(2) -0.4519(5) 0.0206(7) Uani 1 1 d .
H1B H -0.2690 0.5688 -0.4125 0.025 Uiso 1 1 calc R
C2 C -0.3972(2) 0.5114(2) -0.6052(5) 0.0177(6) Uani 1 1 d .
H2A H -0.4232 0.5763 -0.6705 0.021 Uiso 1 1 calc R
C3 C -0.4513(2) 0.4193(2) -0.6650(4) 0.0155(6) Uani 1 1 d .
C4 C -0.4116(2) 0.3261(2) -0.5594(5) 0.0190(6) Uani 1 1 d .
H4A H -0.4471 0.2629 -0.5948 0.023 Uiso 1 1 calc R
C5 C -0.3210(2) 0.3264(2) -0.4045(5) 0.0208(7) Uani 1 1 d .
H5A H -0.2940 0.2637 -0.3308 0.025 Uiso 1 1 calc R

loop_
_atom_site_aniso_label
_atom_site_aniso_U_11
_atom_site_aniso_U_22
_atom_site_aniso_U_33
_atom_site_aniso_U_23
_atom_site_aniso_U_13
_atom_site_aniso_U_12
Cd1 0.01458(18) 0.01558(18) 0.01348(18) 0.000 0.00456(12) 0.000
Cl1 0.0171(4) 0.0151(4) 0.0171(4) -0.0002(3) 0.0014(3) -0.0024(3)
Cl2 0.0157(3) 0.0153(4) 0.0165(4) 0.0010(3) 0.0066(3) 0.0005(3)
N1 0.0155(13) 0.0297(15) 0.0153(13) -0.0018(11) 0.0056(10) -0.0005(11)
C1 0.0217(15) 0.0238(17) 0.0183(16) -0.0019(12) 0.0103(13) -0.0054(13)
C2 0.0211(15) 0.0162(15) 0.0162(15) -0.0009(11) 0.0081(13) -0.0031(12)
C3 0.0197(15) 0.0147(15) 0.0134(15) 0.0006(11) 0.0083(12) 0.0024(12)
C4 0.0196(15) 0.0169(16) 0.0191(16) 0.0013(12) 0.0069(13) 0.0015(12)
C5 0.0219(15) 0.0211(17) 0.0191(16) 0.0018(12) 0.0085(13) 0.0024(13)

loop_
_atom_type_symbol
_atom_type_description
_atom_type_scat_dispersion_real
_atom_type_scat_dispersion_imag
_atom_type_scat_source
C C 0.0033 0.0016 'International Tables Vol C Tables 4.2.6.8 and 6.1.1.4'
H H 0.0000 0.0000 'International Tables Vol C Tables 4.2.6.8 and 6.1.1.4'
N N 0.0061 0.0033 'International Tables Vol C Tables 4.2.6.8 and 6.1.1.4'
Cl Cl 0.1484 0.1585 'International Tables Vol C Tables 4.2.6.8 and 6.1.1.4'
Cd Cd -0.8075 1.2024 'International Tables Vol C Tables 4.2.6.8 and 6.1.1.4'

loop_
_geom_angle_atom_site_label_1
_geom_angle_atom_site_label_2
_geom_angle_atom_site_label_3
_geom_angle
_geom_angle_site_symmetry_1
_geom_angle_site_symmetry_3
Cl1 Cd1 Cl1 93.65(4) . 2
Cl1 Cd1 Cl2 87.27(2) . 5_565
Cl1 Cd1 Cl2 172.03(2) 2 5_565
Cl1 Cd1 Cl2 172.03(2) . 6_566
Cl1 Cd1 Cl2 87.27(2) 2 6_566
Cl2 Cd1 Cl2 92.91(3) 5_565 6_566
Cl1 Cd1 Cl2 91.41(2) . 2
Cl1 Cd1 Cl2 96.35(2) 2 2
Cl2 Cd1 Cl2 91.54(2) 5_565 2
Cl2 Cd1 Cl2 80.62(2) 6_566 2
Cl1 Cd1 Cl2 96.35(3) . .
Cl1 Cd1 Cl2 91.41(2) 2 .
Cl2 Cd1 Cl2 80.62(2) 5_565 .
Cl2 Cd1 Cl2 91.53(2) 6_566 .
Cl2 Cd1 Cl2 168.65(3) 2 .
Cd1 Cl2 Cd1 99.38(2) 5_565 .
C5 N1 C1 122.7(3) . .
N1 C1 C2 119.8(3) . .
C1 C2 C3 119.6(3) . .
C4 C3 C2 118.4(3) . .
C4 C3 C3 120.06(19) . 2_453
C2 C3 C3 121.57(18) . 2_453
C5 C4 C3 119.7(3) . .
N1 C5 C4 119.7(3) . .

loop_
_geom_bond_atom_site_label_1
_geom_bond_atom_site_label_2
_geom_bond_distance
_geom_bond_site_symmetry_2
Cd1 Cl1 2.5733(8) .
Cd1 Cl1 2.5733(8) 2
Cd1 Cl2 2.6672(8) 5_565
Cd1 Cl2 2.6673(8) 6_566
Cd1 Cl2 2.7031(7) 2
Cd1 Cl2 2.7032(7) .
Cl2 Cd1 2.6673(8) 5_565
N1 C5 1.337(4) .
N1 C1 1.341(4) .
C1 C2 1.370(4) .
C2 C3 1.402(4) .
C3 C4 1.399(4) .
C3 C3 1.484(6) 2_453
C4 C5 1.372(4) .
